data_1573605
loop_
_publ_author_name
'Roy, Nabanita'
'Ghosh, Subhajit'
'Dutta, Abhishek'
'Dastidar, Parthasarathi'

_publ_section_title
;
 Designing Anti-bacterial Supramolecular Gels from Primary Ammonium
 Dicarboxylate (PAD) salts for Self-Delivery Applications
;
_journal_name_full 'Faraday Discussions'
_journal_paper_doi 10.1039/D4FD00154K
_journal_year 2024
_chemical_formula_moiety 'C12 H21 O4, C10 H18 N'
_chemical_formula_sum 'C22 H39 N O4'
_chemical_formula_weight 381.54
_chemical_name_systematic ddaamn
_space_group_crystal_system triclinic
_space_group_IT_number 2
_space_group_name_Hall '-P 1'
_space_group_name_H-M_alt 'P -1'
_atom_sites_solution_hydrogens geom
_atom_sites_solution_primary dual
_audit_creation_date 2024-03-04
_audit_creation_method
;
Olex2 1.3
(compiled 2020.11.12 svn.r5f609507 for OlexSys, GUI svn.r6408)
;
_audit_update_record
;
2024-09-23 deposited with the CCDC.	2025-01-06 downloaded from the CCDC.
;
_cell_angle_alpha 106.992(8)
_cell_angle_beta 91.051(8)
_cell_angle_gamma 96.242(8)
_cell_formula_units_Z 2
_cell_length_a 6.657(4)
_cell_length_b 13.210(7)
_cell_length_c 13.286(7)
_cell_measurement_reflns_used 1894
_cell_measurement_temperature 273(2)
_cell_measurement_theta_max 22.19
_cell_measurement_theta_min 2.60
_cell_volume 1109.2(11)
_computing_cell_refinement 'SAINT V8.38A (Bruker, 2018)'
_computing_data_reduction 'SAINT V8.38A (Bruker, 2018)'
_computing_molecular_graphics 'Olex2 1.3 (Dolomanov et al., 2009)'
_computing_publication_material 'Olex2 1.3 (Dolomanov et al., 2009)'
_computing_structure_refinement 'XL  (Sheldrick, 2008)'
_computing_structure_solution 'SHELXT 2014/5 (Sheldrick, 2014)'
_diffrn_ambient_temperature 273.15
_diffrn_detector 'CCD area detector'
_diffrn_detector_area_resol_mean 7.9
_diffrn_detector_type 'Bruker SMART CCD 1K area detector'
_diffrn_measured_fraction_theta_full 0.988
_diffrn_measured_fraction_theta_max 0.988
_diffrn_measurement_device 'three-circle diffractometer'
_diffrn_measurement_device_type 'Bruker APEX-II CCD'
_diffrn_measurement_method '\w and \f scans'
_diffrn_radiation_monochromator graphite
_diffrn_radiation_probe x-ray
_diffrn_radiation_type MoK\a
_diffrn_radiation_wavelength 0.71073
_diffrn_reflns_av_R_equivalents 0.0338
_diffrn_reflns_av_unetI/netI 0.0486
_diffrn_reflns_Laue_measured_fraction_full 0.988
_diffrn_reflns_Laue_measured_fraction_max 0.988
_diffrn_reflns_limit_h_max 7
_diffrn_reflns_limit_h_min -7
_diffrn_reflns_limit_k_max 15
_diffrn_reflns_limit_k_min -15
_diffrn_reflns_limit_l_max 15
_diffrn_reflns_limit_l_min -14
_diffrn_reflns_number 9011
_diffrn_reflns_point_group_measured_fraction_full 0.988
_diffrn_reflns_point_group_measured_fraction_max 0.988
_diffrn_reflns_theta_full 25.027
_diffrn_reflns_theta_max 25.027
_diffrn_reflns_theta_min 1.605
_diffrn_source 'sealed X-ray tube'
_diffrn_source_current 30.0
_diffrn_source_power 1.35
_diffrn_source_target Mo
_diffrn_source_type 'Incoatec I\ms'
_diffrn_source_voltage 45.0
_diffrn_standards_number 0
_exptl_absorpt_coefficient_mu 0.077
_exptl_absorpt_correction_T_max 0.7452
_exptl_absorpt_correction_T_min 0.6432
_exptl_absorpt_correction_type multi-scan
_exptl_absorpt_process_details
;
SADABS-2016/2 (Bruker,2016/2) was used for absorption correction.
wR2(int) was 0.0888 before and 0.0445 after correction.
The Ratio of minimum to maximum transmission is 0.8631.
The \l/2 correction factor is Not present.
;
_exptl_crystal_colour 'clear light colourless'
_exptl_crystal_colour_lustre clear
_exptl_crystal_colour_modifier light
_exptl_crystal_colour_primary colourless
_exptl_crystal_density_diffrn 1.142
_exptl_crystal_description needle
_exptl_crystal_F_000 420
_exptl_crystal_preparation 'methanol solution'
_exptl_crystal_recrystallization_method 'slow evaporation'
_exptl_crystal_size_max 0.56
_exptl_crystal_size_mid 0.03
_exptl_crystal_size_min 0.02
_refine_diff_density_max 0.188
_refine_diff_density_min -0.195
_refine_diff_density_rms 0.037
_refine_ls_extinction_method none
_refine_ls_goodness_of_fit_ref 1.037
_refine_ls_hydrogen_treatment constr
_refine_ls_matrix_type full
_refine_ls_number_parameters 246
_refine_ls_number_reflns 3863
_refine_ls_number_restraints 0
_refine_ls_restrained_S_all 1.037
_refine_ls_R_factor_all 0.0873
_refine_ls_R_factor_gt 0.0494
_refine_ls_shift/su_max 0.001
_refine_ls_shift/su_mean 0.000
_refine_ls_structure_factor_coef Fsqd
_refine_ls_weighting_details 'w=1/[\s^2^(Fo^2^)+(0.0684P)^2^+0.0788P] where P=(Fo^2^+2Fc^2^)/3'
_refine_ls_weighting_scheme calc
_refine_ls_wR_factor_gt 0.1230
_refine_ls_wR_factor_ref 0.1445
_reflns_Friedel_coverage 0.000
_reflns_number_gt 2464
_reflns_number_total 3863
_reflns_threshold_expression 'I > 2\s(I)'
_cod_data_source_file d4fd00154k2.cif
_cod_data_source_block nr040324_0m_a
_cod_database_code 1573605
_shelx_shelxl_version_number 2016/6
_shelx_space_group_comment
;
The symmetry employed for this shelxl refinement is uniquely defined
by the following loop, which should always be used as a source of
symmetry information in preference to the above space-group names.
They are only intended as comments.
;
_olex2_refinement_description
;
1. Fixed Uiso
 At 1.2 times of:
  All C(H) groups, All C(H,H) groups
 At 1.5 times of:
  All N(H,H,H) groups, All O(H) groups
2.a Ternary CH refined with riding coordinates:
 C00B(H00z), C00E(H2), C00I(H4)
2.b Secondary CH2 refined with riding coordinates:
 C008(H00u,H00v), C009(H00w,H00x), C00A(H00y,H), C00C(H00,Ha), C00F(H00a,H00b),
  C00G(H00c,H00d), C00H(H3,Hb), C00J(H00e,H00f), C00K(H00g,H00h), C00L(H00i,
 H00j), C00M(H00k,H00l), C00N(H00m,H00n), C00O(H00o,H00p), C00P(H00q,H00r),
 C00Q(H5,Hc), C00R(H00s,H00t)
2.c Idealised Me refined as rotating group:
 N1(H1a,H1b,H1c)
2.d Idealised tetrahedral OH refined as rotating group:
 O1(H1)
;
_olex2_exptl_crystal_mounting_method loop
_olex2_submission_special_instructions 'No special instructions were received'

loop_
_space_group_symop_operation_xyz
'x, y, z'
'-x, -y, -z'

loop_
_atom_site_label
_atom_site_type_symbol
_atom_site_fract_x
_atom_site_fract_y
_atom_site_fract_z
_atom_site_U_iso_or_equiv
_atom_site_adp_type
_atom_site_occupancy
_atom_site_site_symmetry_order
_atom_site_calc_flag
_atom_site_refinement_flags_posn
_atom_site_refinement_flags_adp
_atom_site_refinement_flags_occupancy
_atom_site_disorder_assembly
_atom_site_disorder_group
O001 O 0.0913(2) 1.06988(11) 0.70420(11) 0.0496(4) Uani 1 1 d . . . . .
O002 O 0.3613(2) 1.00718(11) 0.62892(11) 0.0473(4) Uani 1 1 d . . . . .
N1 N 0.7482(2) 0.96401(12) 0.56992(13) 0.0398(4) Uani 1 1 d . . . . .
H1A H 0.638429 0.985183 0.603217 0.060 Uiso 1 1 calc R U . . .
H1B H 0.743444 0.973235 0.506228 0.060 Uiso 1 1 calc R U . . .
H1C H 0.858147 1.002272 0.606718 0.060 Uiso 1 1 calc R U . . .
O004 O 0.7519(3) 0.22813(15) 0.71845(16) 0.0856(6) Uani 1 1 d . . . . .
O1 O 1.0175(3) 0.25425(16) 0.82677(16) 0.0969(7) Uani 1 1 d . . . . .
H1 H 1.028624 0.192676 0.792467 0.145 Uiso 1 1 calc R U . . .
C1 C 0.7560(3) 0.84794(14) 0.55911(15) 0.0357(5) Uani 1 1 d . . . . .
C007 C 0.2725(3) 1.05130(14) 0.70882(16) 0.0382(5) Uani 1 1 d . . . . .
C008 C 0.9415(3) 0.81171(16) 0.50081(16) 0.0431(5) Uani 1 1 d . . . . .
H00U H 1.062662 0.853689 0.539252 0.052 Uiso 1 1 calc R U . . .
H00V H 0.935308 0.821951 0.431490 0.052 Uiso 1 1 calc R U . . .
C009 C 0.7672(3) 0.83429(16) 0.66862(16) 0.0452(5) Uani 1 1 d . . . . .
H00W H 0.648811 0.857923 0.705890 0.054 Uiso 1 1 calc R U . . .
H00X H 0.886387 0.877102 0.708356 0.054 Uiso 1 1 calc R U . . .
C00A C 0.5657(3) 0.78283(16) 0.49742(18) 0.0473(5) Uani 1 1 d . . . . .
H00Y H 0.557453 0.792616 0.427959 0.057 Uiso 1 1 calc R U . . .
H H 0.446548 0.806572 0.533812 0.057 Uiso 1 1 calc R U . . .
C00B C 0.9494(3) 0.69382(17) 0.49016(18) 0.0501(6) Uani 1 1 d . . . . .
H00Z H 1.069348 0.670294 0.452642 0.060 Uiso 1 1 calc R U . . .
C00C C 0.9619(3) 0.67907(18) 0.59939(18) 0.0567(6) Uani 1 1 d . . . . .
H00 H 0.968528 0.604523 0.593218 0.068 Uiso 1 1 calc R U . . .
HA H 1.083589 0.720084 0.638131 0.068 Uiso 1 1 calc R U . . .
C00D C 0.8611(4) 0.2855(2) 0.79001(19) 0.0580(6) Uani 1 1 d . . . . .
C00E C 0.7771(3) 0.71593(17) 0.65835(18) 0.0551(6) Uani 1 1 d . . . . .
H2 H 0.784929 0.706180 0.728602 0.066 Uiso 1 1 calc R U . . .
C00F C 0.2946(3) 0.91073(17) 0.86057(17) 0.0528(6) Uani 1 1 d . . . . .
H00A H 0.244514 0.878699 0.787917 0.063 Uiso 1 1 calc R U . . .
H00B H 0.436655 0.901057 0.864359 0.063 Uiso 1 1 calc R U . . .
C00G C 0.3791(3) 1.08482(18) 0.81714(16) 0.0521(6) Uani 1 1 d . . . . .
H00C H 0.382433 1.161332 0.847386 0.063 Uiso 1 1 calc R U . . .
H00D H 0.517710 1.068597 0.810309 0.063 Uiso 1 1 calc R U . . .
C00H C 0.7594(3) 0.62795(18) 0.42805(19) 0.0589(6) Uani 1 1 d . . . . .
H3 H 0.751756 0.637182 0.358340 0.071 Uiso 1 1 calc R U . . .
HB H 0.764356 0.552926 0.420198 0.071 Uiso 1 1 calc R U . . .
C00I C 0.5745(3) 0.66516(17) 0.48741(19) 0.0555(6) Uani 1 1 d . . . . .
H4 H 0.451974 0.622946 0.448495 0.067 Uiso 1 1 calc R U . . .
C00J C 0.2767(4) 1.02968(18) 0.89108(17) 0.0569(6) Uani 1 1 d . . . . .
H00E H 0.134602 1.039875 0.892068 0.068 Uiso 1 1 calc R U . . .
H00F H 0.336265 1.062971 0.961840 0.068 Uiso 1 1 calc R U . . .
C00K C 0.6197(4) 0.54978(18) 0.8793(2) 0.0613(6) Uani 1 1 d . . . . .
H00G H 0.654968 0.567566 0.954132 0.074 Uiso 1 1 calc R U . . .
H00H H 0.717943 0.591038 0.849470 0.074 Uiso 1 1 calc R U . . .
C00L C 0.4148(4) 0.58222(18) 0.86553(19) 0.0594(6) Uani 1 1 d . . . . .
H00I H 0.318125 0.544520 0.899667 0.071 Uiso 1 1 calc R U . . .
H00J H 0.375512 0.559852 0.790907 0.071 Uiso 1 1 calc R U . . .
C00M C 0.4012(3) 0.70045(18) 0.90915(19) 0.0586(6) Uani 1 1 d . . . . .
H00K H 0.441212 0.723047 0.983684 0.070 Uiso 1 1 calc R U . . .
H00L H 0.496816 0.738235 0.874599 0.070 Uiso 1 1 calc R U . . .
C00N C 0.1810(4) 0.85167(19) 0.92872(19) 0.0625(7) Uani 1 1 d . . . . .
H00M H 0.039738 0.863310 0.926893 0.075 Uiso 1 1 calc R U . . .
H00N H 0.234348 0.881989 1.001008 0.075 Uiso 1 1 calc R U . . .
C00O C 0.1935(4) 0.73216(19) 0.8955(2) 0.0612(6) Uani 1 1 d . . . . .
H00O H 0.100913 0.700000 0.936167 0.073 Uiso 1 1 calc R U . . .
H00P H 0.147730 0.702744 0.821965 0.073 Uiso 1 1 calc R U . . .
C00P C 0.6358(4) 0.43254(19) 0.8290(2) 0.0637(7) Uani 1 1 d . . . . .
H00Q H 0.535363 0.391215 0.857659 0.076 Uiso 1 1 calc R U . . .
H00R H 0.603738 0.415106 0.753956 0.076 Uiso 1 1 calc R U . . .
C00Q C 0.5873(3) 0.65035(18) 0.5967(2) 0.0648(7) Uani 1 1 d . . . . .
H5 H 0.591317 0.575572 0.590420 0.078 Uiso 1 1 calc R U . . .
HC H 0.468425 0.672893 0.634085 0.078 Uiso 1 1 calc R U . . .
C00R C 0.8381(4) 0.40006(19) 0.8450(2) 0.0701(7) Uani 1 1 d . . . . .
H00S H 0.866034 0.413469 0.919988 0.084 Uiso 1 1 calc R U . . .
H00T H 0.939242 0.444864 0.820731 0.084 Uiso 1 1 calc R U . . .

loop_
_atom_site_aniso_label
_atom_site_aniso_U_11
_atom_site_aniso_U_22
_atom_site_aniso_U_33
_atom_site_aniso_U_23
_atom_site_aniso_U_13
_atom_site_aniso_U_12
O001 0.0436(8) 0.0495(9) 0.0509(9) 0.0053(7) -0.0063(6) 0.0137(6)
O002 0.0463(8) 0.0506(9) 0.0427(9) 0.0084(7) 0.0005(7) 0.0106(7)
N1 0.0359(9) 0.0392(10) 0.0452(10) 0.0141(8) -0.0035(7) 0.0051(7)
O004 0.0711(12) 0.0750(13) 0.0942(14) -0.0031(11) -0.0182(11) 0.0198(10)
O1 0.1007(15) 0.0834(14) 0.0860(14) -0.0185(11) -0.0335(11) 0.0499(12)
C1 0.0317(10) 0.0342(11) 0.0422(12) 0.0130(9) -0.0025(8) 0.0043(8)
C007 0.0422(12) 0.0267(11) 0.0443(12) 0.0099(9) -0.0056(9) 0.0010(8)
C008 0.0375(11) 0.0457(13) 0.0454(12) 0.0125(10) 0.0013(9) 0.0048(9)
C009 0.0446(12) 0.0483(13) 0.0448(13) 0.0167(10) 0.0027(9) 0.0067(9)
C00A 0.0348(11) 0.0446(13) 0.0608(14) 0.0146(11) -0.0086(9) 0.0020(9)
C00B 0.0421(12) 0.0468(13) 0.0604(14) 0.0115(11) 0.0038(10) 0.0127(9)
C00C 0.0558(14) 0.0444(13) 0.0725(16) 0.0200(12) -0.0123(12) 0.0129(10)
C00D 0.0556(15) 0.0621(16) 0.0531(15) 0.0085(13) 0.0042(12) 0.0174(12)
C00E 0.0674(15) 0.0512(14) 0.0561(14) 0.0295(12) 0.0021(11) 0.0098(11)
C00F 0.0588(14) 0.0602(15) 0.0414(13) 0.0146(12) 0.0009(10) 0.0177(11)
C00G 0.0558(13) 0.0493(14) 0.0471(13) 0.0090(11) -0.0105(10) 0.0056(10)
C00H 0.0644(15) 0.0406(13) 0.0648(15) 0.0051(12) -0.0057(12) 0.0077(11)
C00I 0.0427(12) 0.0421(13) 0.0763(17) 0.0129(12) -0.0123(11) -0.0035(10)
C00J 0.0728(16) 0.0587(15) 0.0381(13) 0.0092(12) -0.0031(11) 0.0188(12)
C00K 0.0673(16) 0.0539(15) 0.0664(16) 0.0210(13) 0.0049(12) 0.0134(12)
C00L 0.0694(16) 0.0529(15) 0.0560(15) 0.0141(12) -0.0027(12) 0.0136(12)
C00M 0.0629(15) 0.0526(15) 0.0617(15) 0.0174(12) -0.0029(12) 0.0123(11)
C00N 0.0640(15) 0.0731(18) 0.0605(16) 0.0289(14) 0.0122(12) 0.0257(13)
C00O 0.0604(15) 0.0654(17) 0.0641(16) 0.0279(14) -0.0010(12) 0.0112(12)
C00P 0.0663(16) 0.0607(16) 0.0650(16) 0.0158(13) 0.0031(12) 0.0189(12)
C00Q 0.0546(15) 0.0466(14) 0.098(2) 0.0298(14) 0.0116(13) 0.0019(11)
C00R 0.0651(16) 0.0628(17) 0.0749(18) 0.0056(14) -0.0018(13) 0.0171(12)

loop_
_atom_type_symbol
_atom_type_description
_atom_type_scat_dispersion_real
_atom_type_scat_dispersion_imag
_atom_type_scat_source
C C 0.0033 0.0016 'International Tables Vol C Tables 4.2.6.8 and 6.1.1.4'
H H 0.0000 0.0000 'International Tables Vol C Tables 4.2.6.8 and 6.1.1.4'
N N 0.0061 0.0033 'International Tables Vol C Tables 4.2.6.8 and 6.1.1.4'
O O 0.0106 0.0060 'International Tables Vol C Tables 4.2.6.8 and 6.1.1.4'

loop_
_geom_angle_atom_site_label_1
_geom_angle_atom_site_label_2
_geom_angle_atom_site_label_3
_geom_angle
_geom_angle_site_symmetry_1
_geom_angle_site_symmetry_3
_geom_angle_publ_flag
H1A N1 H1B 109.5 . . ?
H1A N1 H1C 109.5 . . ?
H1B N1 H1C 109.5 . . ?
C1 N1 H1A 109.5 . . ?
C1 N1 H1B 109.5 . . ?
C1 N1 H1C 109.5 . . ?
C00D O1 H1 109.5 . . ?
N1 C1 C008 109.32(15) . . ?
N1 C1 C009 108.57(15) . . ?
N1 C1 C00A 109.28(14) . . ?
C008 C1 C009 110.06(15) . . ?
C008 C1 C00A 109.62(17) . . ?
C009 C1 C00A 109.97(16) . . ?
O001 C007 C00G 116.73(18) . . ?
O002 C007 O001 122.34(18) . . ?
O002 C007 C00G 120.93(18) . . ?
C1 C008 H00U 109.8 . . ?
C1 C008 H00V 109.8 . . ?
C1 C008 C00B 109.22(16) . . ?
H00U C008 H00V 108.3 . . ?
C00B C008 H00U 109.8 . . ?
C00B C008 H00V 109.8 . . ?
C1 C009 H00W 109.9 . . ?
C1 C009 H00X 109.9 . . ?
C1 C009 C00E 108.93(16) . . ?
H00W C009 H00X 108.3 . . ?
C00E C009 H00W 109.9 . . ?
C00E C009 H00X 109.9 . . ?
C1 C00A H00Y 109.9 . . ?
C1 C00A H 109.9 . . ?
C1 C00A C00I 108.89(16) . . ?
H00Y C00A H 108.3 . . ?
C00I C00A H00Y 109.9 . . ?
C00I C00A H 109.9 . . ?
C008 C00B H00Z 109.3 . . ?
C008 C00B C00H 109.53(17) . . ?
C00C C00B C008 109.30(17) . . ?
C00C C00B H00Z 109.3 . . ?
C00C C00B C00H 109.97(19) . . ?
C00H C00B H00Z 109.3 . . ?
C00B C00C H00 109.7 . . ?
C00B C00C HA 109.7 . . ?
H00 C00C HA 108.2 . . ?
C00E C00C C00B 109.70(17) . . ?
C00E C00C H00 109.7 . . ?
C00E C00C HA 109.7 . . ?
O004 C00D O1 122.5(2) . . ?
O004 C00D C00R 125.0(2) . . ?
O1 C00D C00R 112.5(2) . . ?
C009 C00E H2 109.7 . . ?
C00C C00E C009 109.73(18) . . ?
C00C C00E H2 109.7 . . ?
C00C C00E C00Q 109.1(2) . . ?
C00Q C00E C009 108.99(18) . . ?
C00Q C00E H2 109.7 . . ?
H00A C00F H00B 107.6 . . ?
C00J C00F H00A 108.6 . . ?
C00J C00F H00B 108.6 . . ?
C00N C00F H00A 108.6 . . ?
C00N C00F H00B 108.6 . . ?
C00N C00F C00J 114.65(18) . . ?
C007 C00G H00C 109.1 . . ?
C007 C00G H00D 109.1 . . ?
C007 C00G C00J 112.61(18) . . ?
H00C C00G H00D 107.8 . . ?
C00J C00G H00C 109.1 . . ?
C00J C00G H00D 109.1 . . ?
C00B C00H H3 109.9 . . ?
C00B C00H HB 109.9 . . ?
H3 C00H HB 108.3 . . ?
C00I C00H C00B 108.74(18) . . ?
C00I C00H H3 109.9 . . ?
C00I C00H HB 109.9 . . ?
C00A C00I H4 109.3 . . ?
C00H C00I C00A 109.54(18) . . ?
C00H C00I H4 109.3 . . ?
C00Q C00I C00A 109.64(19) . . ?
C00Q C00I C00H 109.67(19) . . ?
C00Q C00I H4 109.3 . . ?
C00F C00J H00E 108.9 . . ?
C00F C00J H00F 108.9 . . ?
C00G C00J C00F 113.40(18) . . ?
C00G C00J H00E 108.9 . . ?
C00G C00J H00F 108.9 . . ?
H00E C00J H00F 107.7 . . ?
H00G C00K H00H 107.6 . . ?
C00L C00K H00G 108.6 . . ?
C00L C00K H00H 108.6 . . ?
C00L C00K C00P 114.5(2) . . ?
C00P C00K H00G 108.6 . . ?
C00P C00K H00H 108.6 . . ?
C00K C00L H00I 108.6 . . ?
C00K C00L H00J 108.6 . . ?
C00K C00L C00M 114.7(2) . . ?
H00I C00L H00J 107.6 . . ?
C00M C00L H00I 108.6 . . ?
C00M C00L H00J 108.6 . . ?
C00L C00M H00K 108.7 . . ?
C00L C00M H00L 108.7 . . ?
H00K C00M H00L 107.6 . . ?
C00O C00M C00L 114.3(2) . . ?
C00O C00M H00K 108.7 . . ?
C00O C00M H00L 108.7 . . ?
C00F C00N H00M 108.7 . . ?
C00F C00N H00N 108.7 . . ?
C00F C00N C00O 114.42(19) . . ?
H00M C00N H00N 107.6 . . ?
C00O C00N H00M 108.7 . . ?
C00O C00N H00N 108.7 . . ?
C00M C00O C00N 115.2(2) . . ?
C00M C00O H00O 108.5 . . ?
C00M C00O H00P 108.5 . . ?
C00N C00O H00O 108.5 . . ?
C00N C00O H00P 108.5 . . ?
H00O C00O H00P 107.5 . . ?
C00K C00P H00Q 108.7 . . ?
C00K C00P H00R 108.7 . . ?
H00Q C00P H00R 107.6 . . ?
C00R C00P C00K 114.3(2) . . ?
C00R C00P H00Q 108.7 . . ?
C00R C00P H00R 108.7 . . ?
C00E C00Q H5 109.7 . . ?
C00E C00Q HC 109.7 . . ?
C00I C00Q C00E 109.90(19) . . ?
C00I C00Q H5 109.7 . . ?
C00I C00Q HC 109.7 . . ?
H5 C00Q HC 108.2 . . ?
C00D C00R H00S 108.5 . . ?
C00D C00R H00T 108.5 . . ?
C00P C00R C00D 115.1(2) . . ?
C00P C00R H00S 108.5 . . ?
C00P C00R H00T 108.5 . . ?
H00S C00R H00T 107.5 . . ?

loop_
_geom_bond_atom_site_label_1
_geom_bond_atom_site_label_2
_geom_bond_distance
_geom_bond_site_symmetry_2
_geom_bond_publ_flag
O001 C007 1.261(2) . ?
O002 C007 1.246(2) . ?
N1 H1A 0.8900 . ?
N1 H1B 0.8900 . ?
N1 H1C 0.8900 . ?
N1 C1 1.504(2) . ?
O004 C00D 1.200(3) . ?
O1 H1 0.8200 . ?
O1 C00D 1.299(3) . ?
C1 C008 1.517(3) . ?
C1 C009 1.519(3) . ?
C1 C00A 1.526(3) . ?
C007 C00G 1.514(3) . ?
C008 H00U 0.9700 . ?
C008 H00V 0.9700 . ?
C008 C00B 1.529(3) . ?
C009 H00W 0.9700 . ?
C009 H00X 0.9700 . ?
C009 C00E 1.538(3) . ?
C00A H00Y 0.9700 . ?
C00A H 0.9700 . ?
C00A C00I 1.529(3) . ?
C00B H00Z 0.9800 . ?
C00B C00C 1.522(3) . ?
C00B C00H 1.530(3) . ?
C00C H00 0.9700 . ?
C00C HA 0.9700 . ?
C00C C00E 1.519(3) . ?
C00D C00R 1.502(3) . ?
C00E H2 0.9800 . ?
C00E C00Q 1.525(3) . ?
C00F H00A 0.9700 . ?
C00F H00B 0.9700 . ?
C00F C00J 1.523(3) . ?
C00F C00N 1.520(3) . ?
C00G H00C 0.9700 . ?
C00G H00D 0.9700 . ?
C00G C00J 1.515(3) . ?
C00H H3 0.9700 . ?
C00H HB 0.9700 . ?
C00H C00I 1.523(3) . ?
C00I H4 0.9800 . ?
C00I C00Q 1.523(3) . ?
C00J H00E 0.9700 . ?
C00J H00F 0.9700 . ?
C00K H00G 0.9700 . ?
C00K H00H 0.9700 . ?
C00K C00L 1.497(3) . ?
C00K C00P 1.513(3) . ?
C00L H00I 0.9700 . ?
C00L H00J 0.9700 . ?
C00L C00M 1.512(3) . ?
C00M H00K 0.9700 . ?
C00M H00L 0.9700 . ?
C00M C00O 1.510(3) . ?
C00N H00M 0.9700 . ?
C00N H00N 0.9700 . ?
C00N C00O 1.522(3) . ?
C00O H00O 0.9700 . ?
C00O H00P 0.9700 . ?
C00P H00Q 0.9700 . ?
C00P H00R 0.9700 . ?
C00P C00R 1.487(3) . ?
C00Q H5 0.9700 . ?
C00Q HC 0.9700 . ?
C00R H00S 0.9700 . ?
C00R H00T 0.9700 . ?

loop_
_geom_torsion_atom_site_label_1
_geom_torsion_atom_site_label_2
_geom_torsion_atom_site_label_3
_geom_torsion_atom_site_label_4
_geom_torsion
_geom_torsion_site_symmetry_1
_geom_torsion_site_symmetry_2
_geom_torsion_site_symmetry_3
_geom_torsion_site_symmetry_4
_geom_torsion_publ_flag
O001 C007 C00G C00J 60.6(2) . . . . ?
O002 C007 C00G C00J -119.1(2) . . . . ?
N1 C1 C008 C00B 179.86(15) . . . . ?
N1 C1 C009 C00E -179.51(15) . . . . ?
N1 C1 C00A C00I -179.68(16) . . . . ?
O004 C00D C00R C00P 17.9(4) . . . . ?
O1 C00D C00R C00P -163.6(2) . . . . ?
C1 C008 C00B C00C -60.2(2) . . . . ?
C1 C008 C00B C00H 60.3(2) . . . . ?
C1 C009 C00E C00C 59.2(2) . . . . ?
C1 C009 C00E C00Q -60.2(2) . . . . ?
C1 C00A C00I C00H -60.8(2) . . . . ?
C1 C00A C00I C00Q 59.6(2) . . . . ?
C007 C00G C00J C00F 68.5(2) . . . . ?
C008 C1 C009 C00E -59.9(2) . . . . ?
C008 C1 C00A C00I 60.5(2) . . . . ?
C008 C00B C00C C00E 60.0(2) . . . . ?
C008 C00B C00H C00I -60.4(2) . . . . ?
C009 C1 C008 C00B 60.7(2) . . . . ?
C009 C1 C00A C00I -60.6(2) . . . . ?
C009 C00E C00Q C00I 60.0(2) . . . . ?
C00A C1 C008 C00B -60.4(2) . . . . ?
C00A C1 C009 C00E 61.0(2) . . . . ?
C00A C00I C00Q C00E -60.0(2) . . . . ?
C00B C00C C00E C009 -59.7(2) . . . . ?
C00B C00C C00E C00Q 59.7(2) . . . . ?
C00B C00H C00I C00A 60.7(2) . . . . ?
C00B C00H C00I C00Q -59.6(2) . . . . ?
C00C C00B C00H C00I 59.8(2) . . . . ?
C00C C00E C00Q C00I -59.8(2) . . . . ?
C00F C00N C00O C00M 66.8(3) . . . . ?
C00H C00B C00C C00E -60.2(2) . . . . ?
C00H C00I C00Q C00E 60.3(2) . . . . ?
C00J C00F C00N C00O 178.03(19) . . . . ?
C00K C00L C00M C00O -179.5(2) . . . . ?
C00K C00P C00R C00D -176.3(2) . . . . ?
C00L C00K C00P C00R -178.6(2) . . . . ?
C00L C00M C00O C00N -174.1(2) . . . . ?
C00N C00F C00J C00G -175.90(19) . . . . ?
C00P C00K C00L C00M -176.1(2) . . . . ?
